data_7044552
loop_
_publ_author_name
'Siegmund, Daniel'
'Lorenz, Nicole'
'Gothe, Yvonne'
'Spies, Christian'
'Geissler, Bastian'
'Prochnow, Pascal'
'Nuernberger, Patrick'
'Bandow, Julia E.'
'Metzler-Nolte, Nils'

_publ_section_title
;
 Benzannulated Re(i)--NHC complexes: synthesis, photophysical properties
 and antimicrobial activity
;
_journal_name_full 'Dalton Trans.'
_journal_paper_doi 10.1039/C7DT02874A
_journal_year 2017
_chemical_formula_sum 'C24 H22 Br N4 O5 Re'
_chemical_formula_weight 712.56
_space_group_crystal_system monoclinic
_space_group_IT_number 14
_space_group_name_Hall '-P 2yn'
_space_group_name_H-M_alt 'P 1 21/n 1'
_symmetry_space_group_name_Hall '-P 2yn'
_symmetry_space_group_name_H-M 'P 1 21/n 1'
_atom_sites_solution_hydrogens geom
_audit_creation_method SHELXL-2017/1
_audit_update_record
;
2017-10-04 deposited with the CCDC.
2017-10-12 downloaded from the CCDC.
;
_cell_angle_alpha 90
_cell_angle_beta 91.820(17)
_cell_angle_gamma 90
_cell_formula_units_Z 4
_cell_length_a 11.113(13)
_cell_length_b 13.659(15)
_cell_length_c 17.18(2)
_cell_measurement_reflns_used 7943
_cell_measurement_temperature 173(2)
_cell_measurement_theta_max 27.500
_cell_measurement_theta_min 2.400
_cell_volume 2606(5)
_computing_cell_refinement
;
CrystalClear-SM Expert 2.0 r4 (Rigaku, 2009)
;
_computing_data_collection
;
CrystalClear-SM Expert 2.0 r4 (Rigaku, 2009)
;
_computing_data_reduction
;
CrystalClear-SM Expert 2.0 r4 (Rigaku, 2009)
;
_computing_molecular_graphics 'ORTEP-3 (Farrugia, 2012)'
_computing_publication_material 'CIFTAB (sheldrick)'
_computing_structure_refinement 'SHELXL-2017/1 (Sheldrick, 2017)'
_computing_structure_solution 'SHELXS (Sheldrick 2017)'
_diffrn_ambient_temperature 173(2)
_diffrn_measured_fraction_theta_full 0.997
_diffrn_measured_fraction_theta_max 0.991
_diffrn_measurement_device_type 'Rigaku XTAlab mini'
_diffrn_radiation_type MoK\a
_diffrn_radiation_wavelength 0.71073
_diffrn_reflns_av_R_equivalents 0.1136
_diffrn_reflns_av_unetI/netI 0.0683
_diffrn_reflns_Laue_measured_fraction_full 0.997
_diffrn_reflns_Laue_measured_fraction_max 0.991
_diffrn_reflns_limit_h_max 14
_diffrn_reflns_limit_h_min -14
_diffrn_reflns_limit_k_max 17
_diffrn_reflns_limit_k_min -17
_diffrn_reflns_limit_l_max 22
_diffrn_reflns_limit_l_min -22
_diffrn_reflns_number 26529
_diffrn_reflns_point_group_measured_fraction_full 0.997
_diffrn_reflns_point_group_measured_fraction_max 0.991
_diffrn_reflns_theta_full 25.000
_diffrn_reflns_theta_max 27.498
_diffrn_reflns_theta_min 2.363
_exptl_absorpt_coefficient_mu 6.235
_exptl_absorpt_correction_T_max 1.000
_exptl_absorpt_correction_T_min 0.710
_exptl_absorpt_correction_type multi-scan
_exptl_absorpt_process_details
;
CrystalClear-SM Expert 2.0 r4 (Rigaku, 2009)
;
_exptl_crystal_colour yellow
_exptl_crystal_density_diffrn 1.816
_exptl_crystal_description needle
_exptl_crystal_F_000 1376
_exptl_crystal_size_max 0.200
_exptl_crystal_size_mid 0.125
_exptl_crystal_size_min 0.100
_refine_diff_density_max 1.859
_refine_diff_density_min -1.841
_refine_diff_density_rms 0.158
_refine_ls_extinction_method none
_refine_ls_goodness_of_fit_ref 1.060
_refine_ls_hydrogen_treatment constr
_refine_ls_matrix_type full
_refine_ls_number_parameters 320
_refine_ls_number_reflns 5939
_refine_ls_number_restraints 0
_refine_ls_restrained_S_all 1.060
_refine_ls_R_factor_all 0.0388
_refine_ls_R_factor_gt 0.0348
_refine_ls_shift/su_max 0.001
_refine_ls_shift/su_mean 0.000
_refine_ls_structure_factor_coef Fsqd
_refine_ls_weighting_details 'w=1/[\s^2^(Fo^2^)+(0.0241P)^2^+0.1621P] where P=(Fo^2^+2Fc^2^)/3'
_refine_ls_weighting_scheme calc
_refine_ls_wR_factor_gt 0.0834
_refine_ls_wR_factor_ref 0.0861
_reflns_Friedel_coverage 0.000
_reflns_number_gt 5378
_reflns_number_total 5939
_reflns_threshold_expression 'I > 2\s(I)'
_cod_data_source_file c7dt02874a2.cif
_cod_data_source_block 5a
_cod_depositor_comments
;
The following automatic conversions were performed:

'_exptl_absorpt_correction_type' value 'Multi-scan' changed to
'multi-scan' according to
/home/data/users/saulius/crontab/automatic-downloads/rss-feeds/RSC/lib/dictionaries/cif_core.dic
dictionary named 'cif_core.dic' version 2.4.2 from 2011-04-26.

Automatic conversion script
Id: cif_fix_values 4973 2017-02-22 13:04:09Z antanas 
;
_cod_original_cell_volume 2607(5)
_cod_database_code 7044552
_shelx_shelxl_version_number 2017/1
_shelx_space_group_comment
;
The symmetry employed for this shelxl refinement is uniquely defined
by the following loop, which should always be used as a source of
symmetry information in preference to the above space-group names.
They are only intended as comments.
;
_shelx_estimated_absorpt_t_min 0.369
_shelx_estimated_absorpt_t_max 0.574

loop_
_space_group_symop_operation_xyz
'x, y, z'
'-x+1/2, y+1/2, -z+1/2'
'-x, -y, -z'
'x-1/2, -y-1/2, z-1/2'

loop_
_atom_site_label
_atom_site_type_symbol
_atom_site_fract_x
_atom_site_fract_y
_atom_site_fract_z
_atom_site_U_iso_or_equiv
_atom_site_adp_type
_atom_site_occupancy
_atom_site_site_symmetry_order
_atom_site_calc_flag
_atom_site_refinement_flags_posn
_atom_site_refinement_flags_adp
Re1 Re 0.10648(2) 0.72005(2) 0.19996(2) 0.02091(7) Uani 1 1 d . .
N3 N 0.2996(3) 0.7115(2) 0.1854(2) 0.0228(7) Uani 1 1 d . .
N4 N 0.1833(3) 0.8055(2) 0.29690(19) 0.0214(6) Uani 1 1 d . .
C22 C 0.3683(3) 0.7625(3) 0.2402(2) 0.0210(7) Uani 1 1 d . .
C14 C 0.4941(4) 0.7646(3) 0.2405(3) 0.0267(8) Uani 1 1 d . .
N1 N 0.0476(3) 0.9383(2) 0.1485(2) 0.0301(8) Uani 1 1 d . .
H1A H -0.009757 0.942172 0.182569 0.036 Uiso 1 1 calc R U
C11 C 0.3568(4) 0.6608(3) 0.1316(2) 0.0277(8) Uani 1 1 d . .
H11A H 0.310495 0.625281 0.093696 0.033 Uiso 1 1 calc R U
C3 C -0.0591(4) 0.7391(3) 0.2204(3) 0.0353(10) Uani 1 1 d . .
C1 C 0.1091(4) 0.5978(3) 0.2615(3) 0.0315(9) Uani 1 1 d . .
C15 C 0.5581(4) 0.8211(3) 0.2996(3) 0.0322(9) Uani 1 1 d . .
H15A H 0.643533 0.823833 0.299888 0.039 Uiso 1 1 calc R U
C17 C 0.3697(3) 0.8681(3) 0.3564(2) 0.0236(8) Uani 1 1 d . .
O2 O 0.0208(3) 0.6082(2) 0.05268(19) 0.0418(8) Uani 1 1 d . .
N2 N 0.1918(3) 0.8823(2) 0.0812(2) 0.0290(7) Uani 1 1 d . .
H2A H 0.246983 0.843028 0.063064 0.035 Uiso 1 1 calc R U
C7 C 0.0877(6) 1.1632(4) 0.0313(3) 0.0539(15) Uani 1 1 d . .
H7A H 0.059415 1.227936 0.021875 0.065 Uiso 1 1 calc R U
C13 C 0.5507(4) 0.7093(4) 0.1826(3) 0.0355(10) Uani 1 1 d . .
H13A H 0.636006 0.707796 0.180897 0.043 Uiso 1 1 calc R U
C20 C 0.1216(4) 0.8521(3) 0.3510(2) 0.0274(8) Uani 1 1 d . .
H20A H 0.036167 0.848311 0.349303 0.033 Uiso 1 1 calc R U
C2 C 0.0542(4) 0.6490(3) 0.1083(2) 0.0271(8) Uani 1 1 d . .
C16 C 0.4982(4) 0.8700(3) 0.3544(3) 0.0301(9) Uani 1 1 d . .
H16A H 0.542404 0.906684 0.392579 0.036 Uiso 1 1 calc R U
C18 C 0.3019(4) 0.9149(3) 0.4139(2) 0.0274(8) Uani 1 1 d . .
H18A H 0.341136 0.951519 0.454248 0.033 Uiso 1 1 calc R U
O1 O 0.1072(4) 0.5276(3) 0.2972(2) 0.0543(10) Uani 1 1 d . .
C5 C 0.0805(4) 1.0140(3) 0.0988(3) 0.0325(9) Uani 1 1 d . .
C10 C 0.1722(4) 0.9780(3) 0.0553(3) 0.0318(9) Uani 1 1 d . .
O3 O -0.1599(3) 0.7512(3) 0.2323(3) 0.0613(12) Uani 1 1 d . .
C12 C 0.4822(4) 0.6578(4) 0.1288(3) 0.0381(10) Uani 1 1 d . .
H12A H 0.519966 0.620410 0.089861 0.046 Uiso 1 1 calc R U
C21 C 0.3052(3) 0.8135(3) 0.2993(2) 0.0203(7) Uani 1 1 d . .
C19 C 0.1799(4) 0.9069(3) 0.4108(2) 0.0304(9) Uani 1 1 d . .
H19A H 0.133720 0.938287 0.449147 0.036 Uiso 1 1 calc R U
Br1 Br 0.67509(4) 0.42449(3) 0.07693(3) 0.03630(12) Uani 1 1 d . .
C4 C 0.1166(4) 0.8579(3) 0.1369(2) 0.0246(8) Uani 1 1 d . .
C9 C 0.2275(5) 1.0344(4) -0.0006(3) 0.0493(13) Uani 1 1 d . .
H9A H 0.293103 1.010380 -0.029133 0.059 Uiso 1 1 calc R U
C8 C 0.1813(6) 1.1276(4) -0.0122(4) 0.0576(16) Uani 1 1 d . .
H8A H 0.214625 1.168244 -0.050868 0.069 Uiso 1 1 calc R U
C6 C 0.0347(5) 1.1079(3) 0.0873(3) 0.0460(13) Uani 1 1 d . .
H6A H -0.029698 1.132357 0.116761 0.055 Uiso 1 1 calc R U
O5 O -0.1405(4) 0.9880(3) 0.2431(2) 0.0644(12) Uani 1 1 d . .
H5 H -0.145243 0.963893 0.287855 0.097 Uiso 1 1 calc R U
O4 O 0.3494(5) 0.8035(3) -0.0248(3) 0.0731(14) Uani 1 1 d . .
H4 H 0.342056 0.744994 -0.039173 0.110 Uiso 1 1 calc R U
C23 C 0.4706(7) 0.8328(6) -0.0303(6) 0.101(3) Uani 1 1 d . .
H23A H 0.481014 0.898271 -0.007857 0.151 Uiso 1 1 calc R U
H23B H 0.492183 0.834028 -0.085180 0.151 Uiso 1 1 calc R U
H23C H 0.522666 0.786298 -0.001810 0.151 Uiso 1 1 calc R U
C24 C -0.2551(6) 1.0146(5) 0.2153(4) 0.0702(18) Uani 1 1 d . .
H24A H -0.299286 1.045554 0.257199 0.105 Uiso 1 1 calc R U
H24B H -0.298641 0.956141 0.197025 0.105 Uiso 1 1 calc R U
H24C H -0.248083 1.060862 0.172049 0.105 Uiso 1 1 calc R U

loop_
_atom_site_aniso_label
_atom_site_aniso_U_11
_atom_site_aniso_U_22
_atom_site_aniso_U_33
_atom_site_aniso_U_23
_atom_site_aniso_U_13
_atom_site_aniso_U_12
Re1 0.01721(10) 0.02153(10) 0.02387(11) -0.00339(5) -0.00132(7) -0.00057(5)
N3 0.0246(18) 0.0212(16) 0.0225(17) -0.0020(12) 0.0002(14) 0.0021(12)
N4 0.0205(16) 0.0207(14) 0.0227(16) -0.0028(13) -0.0008(13) 0.0013(12)
C22 0.0193(19) 0.0196(17) 0.0239(19) -0.0004(15) -0.0024(15) 0.0000(14)
C14 0.0186(19) 0.030(2) 0.032(2) 0.0005(17) -0.0009(16) 0.0028(15)
N1 0.038(2) 0.0244(17) 0.0283(18) -0.0005(14) 0.0012(15) 0.0081(14)
C11 0.026(2) 0.029(2) 0.028(2) -0.0077(17) 0.0008(16) 0.0033(16)
C3 0.022(2) 0.035(2) 0.049(3) -0.007(2) -0.002(2) -0.0051(18)
C1 0.032(2) 0.028(2) 0.034(2) -0.0031(18) -0.0018(18) -0.0019(17)
C15 0.0184(19) 0.040(2) 0.038(2) 0.004(2) -0.0031(17) -0.0030(17)
C17 0.0241(19) 0.0244(18) 0.0223(19) -0.0006(15) -0.0002(15) -0.0036(15)
O2 0.051(2) 0.0379(18) 0.0354(18) -0.0101(14) -0.0154(15) 0.0017(15)
N2 0.0270(18) 0.0257(17) 0.0344(19) 0.0029(15) 0.0018(14) 0.0018(13)
C7 0.086(4) 0.023(2) 0.051(3) 0.001(2) -0.027(3) -0.004(2)
C13 0.018(2) 0.049(3) 0.040(3) -0.002(2) 0.0024(19) 0.0076(17)
C20 0.025(2) 0.031(2) 0.026(2) -0.0032(16) 0.0046(16) -0.0002(16)
C2 0.024(2) 0.0256(19) 0.031(2) 0.0022(17) -0.0029(16) 0.0033(15)
C16 0.027(2) 0.031(2) 0.033(2) -0.0024(17) -0.0077(17) -0.0094(16)
C18 0.036(2) 0.0207(18) 0.025(2) -0.0029(15) -0.0019(17) -0.0040(16)
O1 0.084(3) 0.0341(18) 0.044(2) 0.0100(17) -0.0043(19) -0.0056(18)
C5 0.043(3) 0.025(2) 0.029(2) -0.0049(17) -0.0076(18) 0.0017(18)
C10 0.035(2) 0.025(2) 0.035(2) 0.0014(17) -0.0027(18) -0.0051(17)
O3 0.0232(19) 0.066(2) 0.095(3) -0.022(3) 0.010(2) -0.0026(17)
C12 0.032(2) 0.043(3) 0.040(3) -0.015(2) 0.0061(19) 0.0096(19)
C21 0.0199(18) 0.0178(17) 0.0230(18) 0.0005(14) -0.0005(14) -0.0001(14)
C19 0.036(2) 0.029(2) 0.026(2) -0.0034(17) 0.0065(17) 0.0016(17)
Br1 0.0339(2) 0.0460(3) 0.0293(2) 0.00672(18) 0.00440(17) 0.00243(18)
C4 0.027(2) 0.0244(19) 0.0216(18) 0.0007(15) -0.0055(15) 0.0020(15)
C9 0.055(3) 0.041(3) 0.052(3) 0.009(2) 0.004(3) -0.009(2)
C8 0.081(4) 0.038(3) 0.053(3) 0.016(3) -0.015(3) -0.015(3)
C6 0.070(4) 0.027(2) 0.040(3) -0.007(2) -0.015(2) 0.011(2)
O5 0.075(3) 0.077(3) 0.042(2) 0.008(2) 0.026(2) 0.027(2)
O4 0.086(3) 0.046(2) 0.091(4) -0.010(2) 0.052(3) 0.007(2)
C23 0.096(6) 0.064(4) 0.146(8) -0.009(5) 0.073(6) -0.011(4)
C24 0.080(5) 0.068(4) 0.063(4) 0.014(3) 0.012(3) 0.019(4)

loop_
_atom_type_symbol
_atom_type_description
_atom_type_scat_dispersion_real
_atom_type_scat_dispersion_imag
_atom_type_scat_source
C C 0.0033 0.0016 'International Tables Vol C Tables 4.2.6.8 and 6.1.1.4'
H H 0.0000 0.0000 'International Tables Vol C Tables 4.2.6.8 and 6.1.1.4'
N N 0.0061 0.0033 'International Tables Vol C Tables 4.2.6.8 and 6.1.1.4'
O O 0.0106 0.0060 'International Tables Vol C Tables 4.2.6.8 and 6.1.1.4'
Br Br -0.2901 2.4595 'International Tables Vol C Tables 4.2.6.8 and 6.1.1.4'
Re Re -1.0185 7.2310 'International Tables Vol C Tables 4.2.6.8 and 6.1.1.4'

loop_
_geom_angle_atom_site_label_1
_geom_angle_atom_site_label_2
_geom_angle_atom_site_label_3
_geom_angle
C3 Re1 C2 87.2(2)
C3 Re1 C1 90.8(2)
C2 Re1 C1 90.64(19)
C3 Re1 N3 173.69(16)
C2 Re1 N3 98.78(15)
C1 Re1 N3 91.05(15)
C3 Re1 C4 92.27(19)
C2 Re1 C4 92.71(17)
C1 Re1 C4 175.55(16)
N3 Re1 C4 85.54(13)
C3 Re1 N4 98.20(17)
C2 Re1 N4 173.65(15)
C1 Re1 N4 92.58(17)
N3 Re1 N4 75.70(13)
C4 Re1 N4 83.81(15)
C11 N3 C22 118.0(4)
C11 N3 Re1 127.0(3)
C22 N3 Re1 114.9(3)
C20 N4 C21 118.4(3)
C20 N4 Re1 126.1(3)
C21 N4 Re1 115.5(2)
N3 C22 C14 122.9(4)
N3 C22 C21 117.1(4)
C14 C22 C21 119.9(4)
C22 C14 C13 117.0(4)
C22 C14 C15 118.9(4)
C13 C14 C15 124.1(4)
C4 N1 C5 110.4(4)
N3 C11 C12 122.5(4)
O3 C3 Re1 179.3(5)
O1 C1 Re1 178.1(4)
C16 C15 C14 120.9(4)
C21 C17 C18 117.1(4)
C21 C17 C16 118.6(4)
C18 C17 C16 124.3(4)
C4 N2 C10 111.7(4)
C6 C7 C8 122.0(5)
C12 C13 C14 120.0(4)
N4 C20 C19 121.7(4)
O2 C2 Re1 178.3(4)
C15 C16 C17 121.6(4)
C19 C18 C17 119.3(4)
C10 C5 C6 121.8(5)
C10 C5 N1 106.3(4)
C6 C5 N1 131.8(5)
C5 C10 C9 122.0(4)
C5 C10 N2 105.8(4)
C9 C10 N2 132.2(5)
C13 C12 C11 119.6(4)
N4 C21 C17 123.2(3)
N4 C21 C22 116.7(3)
C17 C21 C22 120.1(3)
C18 C19 C20 120.3(4)
N2 C4 N1 105.8(3)
N2 C4 Re1 128.2(3)
N1 C4 Re1 126.0(3)
C8 C9 C10 116.0(6)
C9 C8 C7 121.7(5)
C7 C6 C5 116.3(5)

loop_
_geom_bond_atom_site_label_1
_geom_bond_atom_site_label_2
_geom_bond_distance
Re1 C3 1.902(5)
Re1 C2 1.924(4)
Re1 C1 1.976(5)
Re1 N3 2.172(4)
Re1 C4 2.177(4)
Re1 N4 2.185(4)
N3 C11 1.333(5)
N3 C22 1.382(5)
N4 C20 1.334(5)
N4 C21 1.359(5)
C22 C14 1.398(6)
C22 C21 1.432(5)
C14 C13 1.413(6)
C14 C15 1.444(6)
N1 C4 1.358(5)
N1 C5 1.398(6)
C11 C12 1.397(6)
C3 O3 1.157(6)
C1 O1 1.139(5)
C15 C16 1.347(6)
C17 C21 1.410(5)
C17 C18 1.414(6)
C17 C16 1.430(6)
O2 C2 1.157(5)
N2 C4 1.332(5)
N2 C10 1.395(5)
C7 C6 1.372(8)
C7 C8 1.388(9)
C13 C12 1.372(7)
C20 C19 1.412(6)
C18 C19 1.359(6)
C5 C10 1.373(6)
C5 C6 1.392(6)
C10 C9 1.390(7)
C9 C8 1.385(8)
O5 C24 1.394(7)
O4 C23 1.411(9)
